data_7039227
loop_
_publ_author_name
'Patchett, Ruth'
'Chaplin, Adrian B.'

_publ_section_title
;
 Coordination chemistry of a calix[4]arene-based NHC ligand: dinuclear
 complexes and comparison to I(i)Pr2Me2.
;
_journal_issue 21
_journal_name_full 'Dalton transactions (Cambridge, England : 2003)'
_journal_page_first 8945
_journal_page_last 8955
_journal_paper_doi 10.1039/c6dt01001f
_journal_volume 45
_journal_year 2016
_chemical_formula_moiety '2(I), 3(C H2 Cl2), C48 H58 N4 O4'
_chemical_formula_sum 'C51 H64 Cl6 I2 N4 O4'
_chemical_formula_weight 1263.56
_chemical_melting_point ?
_space_group_crystal_system monoclinic
_space_group_IT_number 14
_space_group_name_Hall '-P 2ybc'
_space_group_name_H-M_alt 'P 1 21/c 1'
_symmetry_space_group_name_Hall '-P 2ybc'
_symmetry_space_group_name_H-M 'P 1 21/c 1'
_atom_sites_solution_hydrogens geom
_atom_sites_solution_primary direct
_atom_sites_solution_secondary difmap
_audit_creation_date 2016-04-27
_audit_creation_method
;
Olex2 1.2
(compiled 2016.02.16 svn.r3265 for OlexSys, GUI svn.r5155)
;
_audit_update_record
;
2016-04-27 deposited with the CCDC.
2016-05-03 downloaded from the CCDC.
;
_cell_angle_alpha 90
_cell_angle_beta 101.091(4)
_cell_angle_gamma 90
_cell_formula_units_Z 8
_cell_length_a 24.1609(13)
_cell_length_b 32.4937(10)
_cell_length_c 16.4506(4)
_cell_measurement_reflns_used 8950
_cell_measurement_temperature 150(2)
_cell_measurement_theta_max 56.3650
_cell_measurement_theta_min 3.7940
_cell_volume 12673.8(9)
_computing_cell_refinement 'CrysAlisPro 1.171.38.41 (Rigaku OD, 2015)'
_computing_data_collection 'CrysAlisPro 1.171.38.41 (Rigaku OD, 2015)'
_computing_data_reduction 'CrysAlisPro 1.171.38.41 (Rigaku OD, 2015)'
_computing_molecular_graphics 'Olex2 (Dolomanov et al., 2009)'
_computing_publication_material 'Olex2 (Dolomanov et al., 2009)'
_computing_structure_refinement 'ShelXL (Sheldrick, 2015)'
_computing_structure_solution 'ShelXS (Sheldrick, 2008)'
_diffrn_ambient_temperature 150(2)
_diffrn_detector 'CCD plate'
_diffrn_detector_area_resol_mean 10.2833
_diffrn_detector_type Ruby
_diffrn_measured_fraction_theta_full 0.998
_diffrn_measured_fraction_theta_max 0.998
_diffrn_measurement_details
;
List of Runs (angles in degrees, time in seconds):

  1  \w    -50.00  35.00   1.00   40.00    --  -40.53  38.00 -30.00   85
  2  \w   -116.00 -14.00   1.00   40.00    --  -40.53 -38.00   0.00  102
  3  \w    -50.00  35.00   1.00   40.00    --  -40.53  38.00-180.00   85
  4  \w     18.00  98.00   1.00   40.00    --   40.53-125.00-120.00   80
  5  \w     37.00  90.00   1.00  125.00    --  115.00 -30.00-120.00   53
  6  \w     41.00 145.00   1.00  125.00    --  115.00 -61.00 120.00  104
  7  \w     37.00  90.00   1.00  125.00    --  115.00 -30.00 150.00   53
  8  \w     87.00 178.00   1.00  125.00    --  115.00  45.00 -30.00   91
  9  \w     40.00  98.00   1.00  125.00    --  115.00 -45.00 -60.00   58
 10  \w     31.00 109.00   1.00  125.00    --  115.00 -94.00-150.00   78
 11  \w    100.00 178.00   1.00  125.00    --  115.00 111.00 -60.00   78
 12  \w     81.00 178.00   1.00  125.00    --  115.00  77.00 -90.00   97
 13  \w   -119.00 -83.00   1.00   40.00    --  -40.53 -77.00 -60.00   36
 14  \w   -116.00 -14.00   1.00   40.00    --  -40.53 -38.00-180.00  102
;
_diffrn_measurement_device 'four-circle diffractometer'
_diffrn_measurement_device_type 'Oxford Diffraction: Xcalibur, Ruby, Gemini'
_diffrn_measurement_method '\w scans'
_diffrn_orient_matrix_type 'CrysAlisPro convention (1999,Acta A55,543-557)'
_diffrn_orient_matrix_UB_11 -0.0025131000
_diffrn_orient_matrix_UB_12 0.0429720000
_diffrn_orient_matrix_UB_13 0.0384211000
_diffrn_orient_matrix_UB_21 0.0629489000
_diffrn_orient_matrix_UB_22 0.0065686000
_diffrn_orient_matrix_UB_23 -0.0020576000
_diffrn_orient_matrix_UB_31 -0.0162026000
_diffrn_orient_matrix_UB_32 0.0188183000
_diffrn_orient_matrix_UB_33 -0.0872869000
_diffrn_radiation_monochromator graphite
_diffrn_radiation_probe x-ray
_diffrn_radiation_type CuK\a
_diffrn_radiation_wavelength 1.54184
_diffrn_reflns_av_R_equivalents 0.0837
_diffrn_reflns_av_unetI/netI 0.0940
_diffrn_reflns_Laue_measured_fraction_full 0.998
_diffrn_reflns_Laue_measured_fraction_max 0.998
_diffrn_reflns_limit_h_max 30
_diffrn_reflns_limit_h_min -30
_diffrn_reflns_limit_k_max 40
_diffrn_reflns_limit_k_min -38
_diffrn_reflns_limit_l_max 12
_diffrn_reflns_limit_l_min -20
_diffrn_reflns_number 77500
_diffrn_reflns_point_group_measured_fraction_full 0.998
_diffrn_reflns_point_group_measured_fraction_max 0.998
_diffrn_reflns_theta_full 66.601
_diffrn_reflns_theta_max 66.601
_diffrn_reflns_theta_min 6.356
_diffrn_source 'fine-focus sealed X-ray tube'
_diffrn_source_type 'Enhance (Cu) X-ray Source'
_exptl_absorpt_coefficient_mu 10.439
_exptl_absorpt_correction_T_max 0.564
_exptl_absorpt_correction_T_min 0.143
_exptl_absorpt_correction_type analytical
_exptl_absorpt_process_details
;
CrysAlisPro 1.171.38.41 (Rigaku Oxford Diffraction, 2015)
Analytical numeric absorption correction using a multifaceted crystal
            model based on expressions derived by R.C. Clark & J.S. Reid.
(Clark, R. C. & Reid, J. S. (1995). Acta Cryst. A51, 887-897)
Empirical absorption correction using spherical harmonics,
 implemented in SCALE3 ABSPACK scaling algorithm.
;
_exptl_crystal_colour colourless
_exptl_crystal_colour_primary colourless
_exptl_crystal_density_diffrn 1.324
_exptl_crystal_density_meas ?
_exptl_crystal_description needle
_exptl_crystal_F_000 5104
_exptl_crystal_recrystallization_method 'Crystals grown from CH2Cl2-heptane at 293 K'
_exptl_crystal_size_max 0.45
_exptl_crystal_size_mid 0.12
_exptl_crystal_size_min 0.08
_refine_diff_density_max 1.551
_refine_diff_density_min -0.786
_refine_diff_density_rms 0.100
_refine_ls_extinction_method none
_refine_ls_goodness_of_fit_ref 0.951
_refine_ls_hydrogen_treatment constr
_refine_ls_matrix_type full
_refine_ls_number_parameters 1265
_refine_ls_number_reflns 22354
_refine_ls_number_restraints 1339
_refine_ls_restrained_S_all 0.940
_refine_ls_R_factor_all 0.1423
_refine_ls_R_factor_gt 0.0843
_refine_ls_shift/su_max 0.001
_refine_ls_shift/su_mean 0.000
_refine_ls_structure_factor_coef Fsqd
_refine_ls_weighting_details 'w=1/[\s^2^(Fo^2^)+(0.1392P)^2^] where P=(Fo^2^+2Fc^2^)/3'
_refine_ls_weighting_scheme calc
_refine_ls_wR_factor_gt 0.2352
_refine_ls_wR_factor_ref 0.2691
_reflns_Friedel_coverage 0.000
_reflns_number_gt 10744
_reflns_number_total 22354
_reflns_threshold_expression 'I > 2\s(I)'
_cod_data_source_file c6dt01001f2.cif
_cod_data_source_block 0083abc14
_cod_depositor_comments
;
The following automatic conversions were performed:

'_chemical_melting_point' value 'not measured' was changed to '?' -
the value is undefined or not given.

'_exptl_crystal_density_meas' value 'not measured' was changed to '?'
- the value is perceived as not measured.

Automatic conversion script
Id: cif_fix_values 4268 2015-11-12 08:31:59Z antanas 

 Adding full bibliography for 7039227--7039236.cif.
;
_cod_database_code 7039227
_shelx_space_group_comment
;
The symmetry employed for this shelxl refinement is uniquely defined
by the following loop, which should always be used as a source of
symmetry information in preference to the above space-group names.
They are only intended as comments.
;
_olex2_refinement_description
;
1. Fixed Uiso
 At 1.2 times of:
  All C(H) groups, All C(H,H) groups
 At 1.5 times of:
  All C(H,H,H) groups
2. Shared sites
{C154, C254}
3. Restrained distances
 Cl2-C90 \\sim Cl1-C90 \\sim Cl4-C91 \\sim Cl3-C91 \\sim Cl6-C92 \\sim Cl5-C92
\\sim Cl7-C93 \\sim Cl8-C93
 \\sim Cl10-C94 \\sim Cl9-C94 \\sim Cl12-C95A \\sim Cl11-C95A \\sim Cl14-C95B
\\sim Cl13-C95B
 with sigma of 0.01
 O45-C46 \\sim O41-C42 \\sim O49-C50 \\sim O53-C54 \\sim O153-C254 \\sim
O153-C154 \\sim O141-C142 ~
 O149-C150 \\sim O145-C146
 with sigma of 0.01
 C155-C154 \\sim C156-C155 \\sim C255-C254 \\sim C256-C255 \\sim C144-C143
\\sim C142-C143 \\sim C151-
 C150 \\sim C151-C152 \\sim C146-C147 \\sim C148-C147 \\sim C47-C46 \\sim
C47-C48 \\sim C42-C43 \\sim C44-
 C43 \\sim C50-C51 \\sim C52-C51 \\sim C56-C55 \\sim C54-C55
 with sigma of 0.01
4. Uiso/Uaniso restraints and constraints
C154 \\sim C155 \\sim C156 \\sim C254 \\sim C255 \\sim C256: within 2A with
sigma of 0.01 and sigma for terminal atoms of 0.02
Uanis(C154) \\sim Ueq, Uanis(C155) \\sim Ueq, Uanis(C156) \\sim Ueq,
Uanis(C254) \\sim Ueq, Uanis(C255) \\sim Ueq, Uanis(C256) \\sim Ueq: with sigma
of 0.01 and sigma for terminal atoms of 0.02
Uanis(C154) = Uanis(C254)
5. Rigid body (RIGU) restrains
 All non-hydrogen atoms
 with sigma for 1-2 distances of 0.004 and sigma for 1-3 distances of 0.004
6. Others
 Sof(C255)=Sof(H25A)=Sof(H25B)=Sof(C254)=Sof(H25C)=Sof(H25D)=Sof(C256)=
 Sof(H25E)=Sof(H25F)=Sof(H25G)=1-FVAR(1)
 Sof(C154)=Sof(H15H)=Sof(H15I)=Sof(C155)=Sof(H15J)=Sof(H15K)=Sof(C156)=
 Sof(H15L)=Sof(H15M)=Sof(H15N)=FVAR(1)
 Sof(Cl14)=Sof(Cl13)=Sof(C95B)=Sof(H95C)=Sof(H95D)=1-FVAR(2)
 Sof(Cl11)=Sof(Cl12)=Sof(C95A)=Sof(H95A)=Sof(H95B)=FVAR(2)
7.a Secondary CH2 refined with riding coordinates:
 C95A(H95A,H95B), C93(H93A,H93B), C94(H94A,H94B), C90(H90A,H90B), C91(H91A,
 H91B), C92(H92A,H92B), C119(H11D,H11E), C126(H12A,H12B), C133(H13A,H13B),
 C140(H14A,H14B), C142(H14C,H14D), C143(H14E,H14F), C146(H14J,H14K), C147(H14L,
 H14M), C150(H15A,H15B), C151(H15C,H15D), C154(H15H,H15I), C155(H15J,H15K),
 C19(H19A,H19B), C26(H26A,H26B), C33(H33A,H33B), C40(H40A,H40B), C42(H42A,H42B),
  C43(H43A,H43B), C46(H46A,H46B), C47(H47A,H47B), C50(H50A,H50B), C51(H51A,
 H51B), C54(H54A,H54B), C55(H55A,H55B), C95B(H95C,H95D), C255(H25A,H25B),
 C254(H25C,H25D)
7.b Me refined with riding coordinates:
 C156(H15L,H15M,H15N), C256(H25E,H25F,H25G)
7.c Aromatic/amide H refined with riding coordinates:
 C102(H102), C104(H104), C105(H105), C108(H108), C110(H110), C111(H111),
 C114(H114), C118(H118), C120(H120), C121(H121), C125(H125), C128(H128),
 C132(H132), C134(H134), C135(H135), C139(H139), C2(H2), C4(H4), C5(H5), C8(H8),
  C10(H10), C11(H11), C14(H14), C18(H18), C20(H20), C21(H21), C25(H25),
 C28(H28), C32(H32), C34(H34), C35(H35), C39(H39)
7.d Idealised Me refined as rotating group:
 C106(H10A,H10B,H10C), C112(H11A,H11B,H11C), C144(H14G,H14H,H14I), C148(H14N,
 H14O,H14P), C152(H15E,H15F,H15G), C6(H6A,H6B,H6C), C12(H12C,H12D,H12E),
 C44(H44A,H44B,H44C), C48(H48A,H48B,H48C), C52(H52A,H52B,H52C), C56(H56A,H56B,
 H56C)
;
_shelx_shelxl_version_number 2014/7
_olex2_submission_special_instructions 'No special instructions were received'
_oxdiff_exptl_absorpt_empirical_details
;
Empirical correction (ABSPACK) includes:
- Absorption correction using spherical harmonics
- Frame scaling
;
_oxdiff_exptl_absorpt_empirical_full_max 2.005
_oxdiff_exptl_absorpt_empirical_full_min 0.540

loop_
_space_group_symop_operation_xyz
'x, y, z'
'-x, y+1/2, -z+1/2'
'-x, -y, -z'
'x, -y-1/2, z-1/2'

loop_
_atom_site_label
_atom_site_type_symbol
_atom_site_fract_x
_atom_site_fract_y
_atom_site_fract_z
_atom_site_U_iso_or_equiv
_atom_site_adp_type
_atom_site_occupancy
_atom_site_site_symmetry_order
_atom_site_calc_flag
_atom_site_refinement_flags_posn
_atom_site_refinement_flags_adp
_atom_site_refinement_flags_occupancy
_atom_site_disorder_assembly
_atom_site_disorder_group
I201 I 0.34713(3) 0.70296(2) 0.34041(4) 0.0895(2) Uani 1 1 d . U . . .
I203 I 0.47361(5) 0.42593(3) 0.38715(6) 0.1328(4) Uani 1 1 d . U . . .
I202 I 0.17112(3) 0.78957(2) 0.45281(4) 0.0809(2) Uani 1 1 d . U . . .
I204 I 0.00191(5) 0.43783(2) 0.87653(5) 0.1144(3) Uani 1 1 d . U . . .
Cl11 Cl 0.8081(4) 0.4050(3) 0.1793(6) 0.194(4) Uani 0.637(8) 1 d D U P A 1
Cl12 Cl 0.8481(5) 0.4863(4) 0.2074(8) 0.214(5) Uani 0.637(8) 1 d D U P A 1
C95A C 0.8396(16) 0.4394(5) 0.2514(12) 0.230(14) Uani 0.637(8) 1 d D U P A 1
H95A H 0.8769 0.4287 0.2787 0.276 Uiso 0.637(8) 1 calc R . P A 1
H95B H 0.8164 0.4428 0.2944 0.276 Uiso 0.637(8) 1 calc R . P A 1
Cl7 Cl 0.3444(2) 0.64889(13) -0.1117(2) 0.1523(16) Uani 1 1 d D U . . .
Cl8 Cl 0.27488(15) 0.67074(11) -0.2666(2) 0.1229(11) Uani 1 1 d D U . . .
C93 C 0.2916(5) 0.6802(3) -0.1621(5) 0.114(4) Uani 1 1 d D U . . .
H93A H 0.3035 0.7093 -0.1531 0.137 Uiso 1 1 calc R . . . .
H93B H 0.2575 0.6762 -0.1379 0.137 Uiso 1 1 calc R . . . .
Cl9 Cl 0.6808(3) 0.60295(17) 0.4922(6) 0.258(4) Uani 1 1 d D U . . .
Cl10 Cl 0.6378(2) 0.68335(14) 0.4742(3) 0.1651(18) Uani 1 1 d D U . . .
C94 C 0.6234(6) 0.6331(3) 0.4952(14) 0.201(7) Uani 1 1 d D U . . .
H94A H 0.6134 0.6313 0.5507 0.241 Uiso 1 1 calc R . . . .
H94B H 0.5908 0.6232 0.4539 0.241 Uiso 1 1 calc R . . . .
Cl14 Cl 0.8245(4) 0.5741(4) 0.0899(6) 0.139(5) Uani 0.363(8) 1 d D U P A 2
Cl13 Cl 0.8490(7) 0.5173(5) 0.2232(9) 0.161(6) Uani 0.363(8) 1 d D U P A 2
Cl1 Cl 0.3845(3) 0.5740(2) 0.6986(3) 0.206(3) Uani 1 1 d D U . . .
Cl2 Cl 0.3073(4) 0.5150(2) 0.7319(6) 0.264(4) Uani 1 1 d D U . . .
C90 C 0.3396(8) 0.5601(5) 0.7617(11) 0.208(8) Uani 1 1 d D U . . .
H90A H 0.3609 0.5576 0.8193 0.250 Uiso 1 1 calc R . . . .
H90B H 0.3108 0.5819 0.7609 0.250 Uiso 1 1 calc R . . . .
Cl3 Cl 0.1761(2) 0.38661(16) 0.0962(5) 0.204(2) Uani 1 1 d D U . . .
Cl4 Cl 0.0925(3) 0.32527(12) 0.0517(3) 0.186(2) Uani 1 1 d D U . . .
C91 C 0.1055(4) 0.3771(3) 0.0604(9) 0.128(4) Uani 1 1 d D U . . .
H91A H 0.0833 0.3893 0.0990 0.153 Uiso 1 1 calc R . . . .
H91B H 0.0934 0.3903 0.0056 0.153 Uiso 1 1 calc R . . . .
Cl5 Cl 0.27481(18) 0.63319(13) 0.0954(3) 0.1429(14) Uani 1 1 d D U . . .
Cl6 Cl 0.3214(3) 0.5597(2) 0.1941(5) 0.241(3) Uani 1 1 d D U . . .
C92 C 0.3255(8) 0.6102(3) 0.1683(13) 0.218(11) Uani 1 1 d D U . . .
H92A H 0.3619 0.6139 0.1500 0.261 Uiso 1 1 calc R . . . .
H92B H 0.3280 0.6262 0.2201 0.261 Uiso 1 1 calc R . . . .
O141 O 0.9265(3) 0.6692(2) 0.4751(4) 0.0894(18) Uani 1 1 d D U . . .
O145 O 0.9451(3) 0.73220(19) 0.6356(4) 0.0861(18) Uani 1 1 d D U . . .
O149 O 0.9271(3) 0.6344(2) 0.6794(4) 0.094(2) Uani 1 1 d D U . . .
O153 O 0.8887(3) 0.5790(2) 0.5187(4) 0.0921(19) Uani 1 1 d D U . . .
N101 N 1.0815(4) 0.6825(2) 0.2660(5) 0.0791(19) Uani 1 1 d . U . . .
N103 N 1.1519(4) 0.7043(2) 0.2102(5) 0.0782(19) Uani 1 1 d . U . . .
N107 N 1.0804(4) 0.5699(2) 0.9420(5) 0.081(2) Uani 1 1 d . U . . .
N109 N 1.1214(5) 0.5280(3) 1.0372(6) 0.105(3) Uani 1 1 d . U . . .
C102 C 1.1269(4) 0.7071(3) 0.2763(6) 0.078(2) Uani 1 1 d . U . . .
H102 H 1.1395 0.7241 0.3233 0.094 Uiso 1 1 calc R . . . .
C104 C 1.1197(5) 0.6778(3) 0.1547(6) 0.081(2) Uani 1 1 d . U . . .
H104 H 1.1265 0.6705 0.1016 0.097 Uiso 1 1 calc R . . . .
C105 C 1.0772(5) 0.6642(3) 0.1892(6) 0.088(3) Uani 1 1 d . U . . .
H105 H 1.0489 0.6452 0.1649 0.106 Uiso 1 1 calc R . . . .
C106 C 1.2035(5) 0.7252(4) 0.1986(7) 0.097(3) Uani 1 1 d . U . . .
H10A H 1.2129 0.7470 0.2401 0.146 Uiso 1 1 calc GR . . . .
H10B H 1.1976 0.7373 0.1430 0.146 Uiso 1 1 calc GR . . . .
H10C H 1.2346 0.7053 0.2049 0.146 Uiso 1 1 calc GR . . . .
C108 C 1.0780(5) 0.5327(3) 0.9760(7) 0.092(3) Uani 1 1 d . U . . .
H108 H 1.0494 0.5128 0.9587 0.111 Uiso 1 1 calc R . . . .
C110 C 1.1529(5) 0.5634(3) 1.0445(7) 0.097(3) Uani 1 1 d . U . . .
H110 H 1.1863 0.5686 1.0841 0.116 Uiso 1 1 calc R . . . .
C111 C 1.1281(5) 0.5890(3) 0.9861(7) 0.095(3) Uani 1 1 d . U . . .
H111 H 1.1408 0.6159 0.9762 0.114 Uiso 1 1 calc R . . . .
C112 C 1.1333(7) 0.4915(4) 1.0919(9) 0.147(6) Uani 1 1 d . U . . .
H11A H 1.1735 0.4848 1.1005 0.220 Uiso 1 1 calc GR . . . .
H11B H 1.1112 0.4680 1.0660 0.220 Uiso 1 1 calc GR . . . .
H11C H 1.1229 0.4974 1.1454 0.220 Uiso 1 1 calc GR . . . .
C113 C 1.0445(4) 0.6776(3) 0.3221(5) 0.075(2) Uani 1 1 d . U . . .
C114 C 1.0405(4) 0.7100(3) 0.3768(5) 0.074(2) Uani 1 1 d . U . . .
H114 H 1.0633 0.7338 0.3772 0.089 Uiso 1 1 calc R . . . .
C115 C 1.0035(5) 0.7066(3) 0.4294(6) 0.078(2) Uani 1 1 d . U . . .
C116 C 0.9677(5) 0.6713(3) 0.4261(6) 0.081(2) Uani 1 1 d . U . . .
C117 C 0.9755(5) 0.6375(3) 0.3774(6) 0.084(2) Uani 1 1 d . U . . .
C118 C 1.0144(5) 0.6423(3) 0.3232(6) 0.086(3) Uani 1 1 d . U . . .
H118 H 1.0195 0.6204 0.2871 0.103 Uiso 1 1 calc R . . . .
C119 C 0.9990(5) 0.7391(3) 0.4963(6) 0.082(3) Uani 1 1 d . U . . .
H11D H 1.0169 0.7651 0.4835 0.099 Uiso 1 1 calc R . . . .
H11E H 0.9588 0.7448 0.4970 0.099 Uiso 1 1 calc R . . . .
C120 C 1.1108(5) 0.6931(4) 0.6654(7) 0.096(3) Uani 1 1 d . U . . .
H120 H 1.1491 0.6847 0.6727 0.116 Uiso 1 1 calc R . . . .
C121 C 1.0816(5) 0.6882(3) 0.7283(6) 0.086(2) Uani 1 1 d . U . . .
H121 H 1.0999 0.6765 0.7793 0.103 Uiso 1 1 calc R . . . .
C122 C 1.0271(5) 0.6998(3) 0.7187(6) 0.079(2) Uani 1 1 d . U . . .
C123 C 1.0006(5) 0.7193(3) 0.6449(5) 0.074(2) Uani 1 1 d . U . . .
C124 C 1.0282(5) 0.7232(3) 0.5807(6) 0.079(2) Uani 1 1 d . U . . .
C125 C 1.0842(5) 0.7105(3) 0.5905(7) 0.090(3) Uani 1 1 d . U . . .
H125 H 1.1042 0.7137 0.5465 0.108 Uiso 1 1 calc R . . . .
C126 C 0.9942(5) 0.6910(3) 0.7861(6) 0.087(3) Uani 1 1 d . U . . .
H12A H 0.9548 0.7006 0.7686 0.104 Uiso 1 1 calc R . . . .
H12B H 1.0112 0.7059 0.8373 0.104 Uiso 1 1 calc R . . . .
C127 C 1.0400(5) 0.5854(3) 0.8742(6) 0.083(3) Uani 1 1 d . U . . .
C128 C 1.0103(5) 0.5591(3) 0.8155(6) 0.083(3) Uani 1 1 d . U . . .
H128 H 1.0159 0.5302 0.8202 0.099 Uiso 1 1 calc R . . . .
C129 C 0.9721(5) 0.5757(3) 0.7491(6) 0.086(3) Uani 1 1 d . U . . .
C130 C 0.9631(5) 0.6182(3) 0.7447(6) 0.081(2) Uani 1 1 d . U . . .
C131 C 0.9952(5) 0.6445(3) 0.8026(6) 0.085(3) Uani 1 1 d . U . . .
C132 C 1.0333(5) 0.6284(3) 0.8684(6) 0.081(3) Uani 1 1 d . U . . .
H132 H 1.0545 0.6460 0.9090 0.098 Uiso 1 1 calc R . . . .
C133 C 0.9433(5) 0.5483(3) 0.6796(6) 0.090(3) Uani 1 1 d . U . . .
H13A H 0.9031 0.5562 0.6637 0.109 Uiso 1 1 calc R . . . .
H13B H 0.9450 0.5194 0.6988 0.109 Uiso 1 1 calc R . . . .
C134 C 1.0573(6) 0.5458(4) 0.5506(9) 0.116(4) Uani 1 1 d . U . . .
H134 H 1.0957 0.5377 0.5573 0.139 Uiso 1 1 calc R . . . .
C135 C 1.0287(6) 0.5638(4) 0.4774(8) 0.104(3) Uani 1 1 d . U . . .
H135 H 1.0487 0.5679 0.4336 0.124 Uiso 1 1 calc R . . . .
C136 C 0.9729(5) 0.5759(3) 0.4649(6) 0.086(2) Uani 1 1 d . U . . .
C137 C 0.9445(5) 0.5690(3) 0.5301(6) 0.078(2) Uani 1 1 d . U . . .
C138 C 0.9711(5) 0.5518(3) 0.6049(7) 0.089(2) Uani 1 1 d . U . . .
C139 C 1.0274(6) 0.5406(4) 0.6119(7) 0.100(3) Uani 1 1 d . U . . .
H139 H 1.0460 0.5285 0.6624 0.121 Uiso 1 1 calc R . . . .
C140 C 0.9454(5) 0.5972(3) 0.3854(6) 0.089(3) Uani 1 1 d . U . . .
H14A H 0.9474 0.5793 0.3374 0.107 Uiso 1 1 calc R . . . .
H14B H 0.9051 0.6026 0.3862 0.107 Uiso 1 1 calc R . . . .
C142 C 0.8695(4) 0.6741(4) 0.4298(8) 0.110(3) Uani 1 1 d D U . . .
H14C H 0.8433 0.6606 0.4608 0.132 Uiso 1 1 calc R . . . .
H14D H 0.8659 0.6600 0.3756 0.132 Uiso 1 1 calc R . . . .
C143 C 0.8528(6) 0.7180(4) 0.4154(9) 0.131(5) Uani 1 1 d D U . . .
H14E H 0.8795 0.7315 0.3852 0.158 Uiso 1 1 calc R . . . .
H14F H 0.8563 0.7319 0.4698 0.158 Uiso 1 1 calc R . . . .
C144 C 0.7943(7) 0.7245(6) 0.3679(12) 0.176(8) Uani 1 1 d D U . . .
H14G H 0.7905 0.7117 0.3132 0.264 Uiso 1 1 calc GR . . . .
H14H H 0.7867 0.7541 0.3614 0.264 Uiso 1 1 calc GR . . . .
H14I H 0.7673 0.7120 0.3980 0.264 Uiso 1 1 calc GR . . . .
C146 C 0.9415(4) 0.7739(3) 0.6629(7) 0.092(3) Uani 1 1 d D U . . .
H14J H 0.9612 0.7925 0.6301 0.111 Uiso 1 1 calc R . . . .
H14K H 0.9597 0.7764 0.7219 0.111 Uiso 1 1 calc R . . . .
C147 C 0.8809(4) 0.7859(3) 0.6518(8) 0.100(3) Uani 1 1 d D U . . .
H14L H 0.8613 0.7668 0.6837 0.120 Uiso 1 1 calc R . . . .
H14M H 0.8631 0.7834 0.5926 0.120 Uiso 1 1 calc R . . . .
C148 C 0.8742(6) 0.8291(3) 0.6803(10) 0.131(5) Uani 1 1 d D U . . .
H14N H 0.8857 0.8485 0.6409 0.197 Uiso 1 1 calc GR . . . .
H14O H 0.8979 0.8332 0.7351 0.197 Uiso 1 1 calc GR . . . .
H14P H 0.8347 0.8340 0.6834 0.197 Uiso 1 1 calc GR . . . .
C150 C 0.8727(4) 0.6420(4) 0.7003(7) 0.115(4) Uani 1 1 d D U . . .
H15A H 0.8769 0.6604 0.7490 0.138 Uiso 1 1 calc R . . . .
H15B H 0.8559 0.6158 0.7143 0.138 Uiso 1 1 calc R . . . .
C151 C 0.8352(5) 0.6616(5) 0.6282(8) 0.132(5) Uani 1 1 d D U . . .
H15C H 0.8548 0.6856 0.6094 0.158 Uiso 1 1 calc R . . . .
H15D H 0.8272 0.6417 0.5819 0.158 Uiso 1 1 calc R . . . .
C152 C 0.7811(6) 0.6754(6) 0.6498(10) 0.159(7) Uani 1 1 d D U . . .
H15E H 0.7677 0.6546 0.6844 0.239 Uiso 1 1 calc GR . . . .
H15F H 0.7529 0.6794 0.5989 0.239 Uiso 1 1 calc GR . . . .
H15G H 0.7871 0.7015 0.6802 0.239 Uiso 1 1 calc GR . . . .
C154 C 0.8520(6) 0.5470(4) 0.4788(10) 0.131(3) Uani 0.565(15) 1 d D U P B 1
H15H H 0.8581 0.5217 0.5127 0.157 Uiso 0.565(15) 1 calc R . P B 1
H15I H 0.8613 0.5408 0.4241 0.157 Uiso 0.565(15) 1 calc R . P B 1
C155 C 0.7920(7) 0.5593(8) 0.4676(18) 0.135(4) Uani 0.565(15) 1 d D U P B 1
H15J H 0.7856 0.5860 0.4381 0.162 Uiso 0.565(15) 1 calc R . P B 1
H15K H 0.7803 0.5620 0.5218 0.162 Uiso 0.565(15) 1 calc R . P B 1
C156 C 0.7596(12) 0.5259(9) 0.417(2) 0.158(7) Uani 0.565(15) 1 d D U P B 1
H15L H 0.7192 0.5323 0.4080 0.237 Uiso 0.565(15) 1 calc R . P B 1
H15M H 0.7717 0.5236 0.3642 0.237 Uiso 0.565(15) 1 calc R . P B 1
H15N H 0.7665 0.4997 0.4475 0.237 Uiso 0.565(15) 1 calc R . P B 1
O41 O 0.5835(3) 0.6661(2) 0.0008(4) 0.0875(18) Uani 1 1 d D U . . .
O45 O 0.6100(3) 0.5652(2) 0.0484(4) 0.0900(19) Uani 1 1 d D U . . .
O49 O 0.5860(3) 0.6228(2) 0.1964(4) 0.0924(19) Uani 1 1 d D U . . .
O53 O 0.5815(3) 0.72828(19) 0.1560(4) 0.0833(17) Uani 1 1 d D U . . .
N1 N 0.4348(4) 0.6927(2) -0.2969(5) 0.080(2) Uani 1 1 d . U . . .
N3 N 0.3646(4) 0.7171(3) -0.3872(5) 0.095(2) Uani 1 1 d . U . . .
N7 N 0.4367(5) 0.5708(3) 0.3934(6) 0.105(3) Uani 1 1 d . U . . .
N9 N 0.3977(7) 0.5322(3) 0.4746(8) 0.141(4) Uani 1 1 d . U . . .
C2 C 0.3908(5) 0.7191(3) -0.3089(6) 0.082(2) Uani 1 1 d . U . . .
H2 H 0.3803 0.7363 -0.2677 0.099 Uiso 1 1 calc R . . . .
C4 C 0.3922(5) 0.6879(4) -0.4273(7) 0.097(3) Uani 1 1 d . U . . .
H4 H 0.3824 0.6802 -0.4839 0.116 Uiso 1 1 calc R . . . .
C5 C 0.4357(5) 0.6726(3) -0.3706(6) 0.088(3) Uani 1 1 d . U . . .
H5 H 0.4617 0.6520 -0.3798 0.106 Uiso 1 1 calc R . . . .
C6 C 0.3119(5) 0.7388(4) -0.4242(7) 0.104(3) Uani 1 1 d . U . . .
H6A H 0.2794 0.7226 -0.4151 0.156 Uiso 1 1 calc GR . . . .
H6B H 0.3101 0.7422 -0.4838 0.156 Uiso 1 1 calc GR . . . .
H6C H 0.3111 0.7658 -0.3982 0.156 Uiso 1 1 calc GR . . . .
C8 C 0.4373(7) 0.5334(4) 0.4304(9) 0.133(5) Uani 1 1 d . U . . .
H8 H 0.4625 0.5116 0.4250 0.159 Uiso 1 1 calc R . . . .
C10 C 0.3690(8) 0.5670(4) 0.4618(11) 0.143(5) Uani 1 1 d . U . . .
H10 H 0.3359 0.5733 0.4826 0.172 Uiso 1 1 calc R . . . .
C11 C 0.3948(6) 0.5926(4) 0.4134(8) 0.111(3) Uani 1 1 d . U . . .
H11 H 0.3847 0.6201 0.3977 0.134 Uiso 1 1 calc R . . . .
C12 C 0.3908(9) 0.4985(5) 0.5273(12) 0.180(8) Uani 1 1 d . U . . .
H12C H 0.4114 0.5041 0.5836 0.269 Uiso 1 1 calc GR . . . .
H12D H 0.4056 0.4734 0.5064 0.269 Uiso 1 1 calc GR . . . .
H12E H 0.3506 0.4949 0.5281 0.269 Uiso 1 1 calc GR . . . .
C13 C 0.4722(4) 0.6865(3) -0.2194(6) 0.071(2) Uani 1 1 d . U . . .
C14 C 0.4993(4) 0.6478(3) -0.2062(6) 0.078(2) Uani 1 1 d . U . . .
H14 H 0.4929 0.6274 -0.2482 0.094 Uiso 1 1 calc R . . . .
C15 C 0.5350(4) 0.6401(3) -0.1317(6) 0.077(2) Uani 1 1 d . U . . .
C16 C 0.5466(4) 0.6726(3) -0.0732(6) 0.077(2) Uani 1 1 d . U . . .
C17 C 0.5176(4) 0.7101(3) -0.0858(6) 0.075(2) Uani 1 1 d . U . . .
C18 C 0.4802(4) 0.7165(3) -0.1604(6) 0.078(2) Uani 1 1 d . U . . .
H18 H 0.4602 0.7417 -0.1702 0.094 Uiso 1 1 calc R . . . .
C19 C 0.5553(5) 0.5967(3) -0.1094(6) 0.087(3) Uani 1 1 d . U . . .
H19A H 0.5964 0.5968 -0.0871 0.104 Uiso 1 1 calc R . . . .
H19B H 0.5480 0.5791 -0.1594 0.104 Uiso 1 1 calc R . . . .
C20 C 0.4344(6) 0.5692(3) -0.0002(7) 0.097(3) Uani 1 1 d . U . . .
H20 H 0.3945 0.5715 -0.0105 0.117 Uiso 1 1 calc R . . . .
C21 C 0.4623(5) 0.5546(3) 0.0716(7) 0.092(3) Uani 1 1 d . U . . .
H21 H 0.4414 0.5451 0.1112 0.111 Uiso 1 1 calc R . . . .
C22 C 0.5211(5) 0.5529(3) 0.0914(7) 0.090(3) Uani 1 1 d . U . . .
C23 C 0.5522(5) 0.5658(3) 0.0318(6) 0.083(2) Uani 1 1 d . U . . .
C24 C 0.5236(5) 0.5798(3) -0.0441(6) 0.085(2) Uani 1 1 d . U . . .
C25 C 0.4661(5) 0.5811(3) -0.0618(7) 0.090(3) Uani 1 1 d . U . . .
H25 H 0.4470 0.5900 -0.1148 0.108 Uiso 1 1 calc R . . . .
C26 C 0.5520(5) 0.5393(3) 0.1761(6) 0.096(3) Uani 1 1 d . U . . .
H26A H 0.5932 0.5412 0.1789 0.115 Uiso 1 1 calc R . . . .
H26B H 0.5425 0.5103 0.1858 0.115 Uiso 1 1 calc R . . . .
C27 C 0.4746(5) 0.5833(3) 0.3406(6) 0.093(3) Uani 1 1 d . U . . .
C28 C 0.4891(5) 0.6250(3) 0.3418(6) 0.091(3) Uani 1 1 d . U . . .
H28 H 0.4743 0.6436 0.3766 0.109 Uiso 1 1 calc R . . . .
C29 C 0.5263(5) 0.6392(3) 0.2904(6) 0.082(2) Uani 1 1 d . U . . .
C30 C 0.5503(5) 0.6102(3) 0.2461(6) 0.090(3) Uani 1 1 d . U . . .
C31 C 0.5340(5) 0.5680(3) 0.2458(6) 0.090(3) Uani 1 1 d . U . . .
C32 C 0.4971(5) 0.5557(3) 0.2932(6) 0.096(3) Uani 1 1 d . U . . .
H32 H 0.4867 0.5275 0.2935 0.115 Uiso 1 1 calc R . . . .
C33 C 0.5334(5) 0.6845(3) 0.2788(6) 0.082(3) Uani 1 1 d . U . . .
H33A H 0.5738 0.6914 0.2833 0.098 Uiso 1 1 calc R . . . .
H33B H 0.5186 0.7001 0.3217 0.098 Uiso 1 1 calc R . . . .
C34 C 0.4149(5) 0.6900(4) 0.0916(7) 0.097(3) Uani 1 1 d . U . . .
H34 H 0.3767 0.6814 0.0771 0.116 Uiso 1 1 calc R . . . .
C35 C 0.4411(5) 0.7094(3) 0.0316(6) 0.084(2) Uani 1 1 d . U . . .
H35 H 0.4211 0.7130 -0.0236 0.101 Uiso 1 1 calc R . . . .
C36 C 0.4952(4) 0.7228(3) 0.0538(6) 0.073(2) Uani 1 1 d . U . . .
C37 C 0.5248(4) 0.7158(3) 0.1321(6) 0.074(2) Uani 1 1 d . U . . .
C38 C 0.4998(5) 0.6957(3) 0.1908(5) 0.073(2) Uani 1 1 d . U . . .
C39 C 0.4439(5) 0.6837(3) 0.1688(6) 0.081(2) Uani 1 1 d . U . . .
H39 H 0.4259 0.6709 0.2087 0.097 Uiso 1 1 calc R . . . .
C40 C 0.5237(5) 0.7404(3) -0.0151(5) 0.079(2) Uani 1 1 d . U . . .
H40A H 0.5058 0.7669 -0.0352 0.095 Uiso 1 1 calc R . . . .
H40B H 0.5641 0.7456 0.0071 0.095 Uiso 1 1 calc R . . . .
C42 C 0.6430(4) 0.6619(4) 0.0003(8) 0.114(4) Uani 1 1 d D U . . .
H42A H 0.6481 0.6495 -0.0528 0.137 Uiso 1 1 calc R . . . .
H42B H 0.6605 0.6432 0.0457 0.137 Uiso 1 1 calc R . . . .
C43 C 0.6713(5) 0.7025(4) 0.0111(9) 0.126(4) Uani 1 1 d D U . . .
H43A H 0.6636 0.7161 0.0616 0.151 Uiso 1 1 calc R . . . .
H43B H 0.6567 0.7203 -0.0371 0.151 Uiso 1 1 calc R . . . .
C44 C 0.7339(5) 0.6962(6) 0.0183(13) 0.168(7) Uani 1 1 d D U . . .
H44A H 0.7453 0.7055 -0.0328 0.251 Uiso 1 1 calc GR . . . .
H44B H 0.7429 0.6670 0.0273 0.251 Uiso 1 1 calc GR . . . .
H44C H 0.7542 0.7122 0.0653 0.251 Uiso 1 1 calc GR . . . .
C46 C 0.6341(5) 0.5277(3) 0.0243(8) 0.112(4) Uani 1 1 d D U . . .
H46A H 0.6211 0.5228 -0.0358 0.135 Uiso 1 1 calc R . . . .
H46B H 0.6223 0.5040 0.0549 0.135 Uiso 1 1 calc R . . . .
C47 C 0.6971(5) 0.5323(5) 0.0441(13) 0.170(7) Uani 1 1 d D U . . .
H47A H 0.7079 0.5577 0.0180 0.204 Uiso 1 1 calc R . . . .
H47B H 0.7097 0.5349 0.1048 0.204 Uiso 1 1 calc R . . . .
C48 C 0.7261(9) 0.4963(6) 0.0140(15) 0.211(10) Uani 1 1 d D U . . .
H48A H 0.7310 0.4745 0.0560 0.317 Uiso 1 1 calc GR . . . .
H48B H 0.7630 0.5049 0.0039 0.317 Uiso 1 1 calc GR . . . .
H48C H 0.7031 0.4859 -0.0376 0.317 Uiso 1 1 calc GR . . . .
C50 C 0.6418(4) 0.6362(4) 0.2334(9) 0.126(4) Uani 1 1 d D U . . .
H50A H 0.6417 0.6472 0.2895 0.151 Uiso 1 1 calc R . . . .
H50B H 0.6536 0.6586 0.1997 0.151 Uiso 1 1 calc R . . . .
C51 C 0.6821(6) 0.6020(5) 0.2391(11) 0.155(6) Uani 1 1 d D U . . .
H51A H 0.6804 0.5900 0.1833 0.186 Uiso 1 1 calc R . . . .
H51B H 0.6713 0.5803 0.2753 0.186 Uiso 1 1 calc R . . . .
C52 C 0.7410(6) 0.6156(7) 0.2728(12) 0.176(7) Uani 1 1 d D U . . .
H52A H 0.7672 0.5932 0.2679 0.264 Uiso 1 1 calc GR . . . .
H52B H 0.7444 0.6232 0.3313 0.264 Uiso 1 1 calc GR . . . .
H52C H 0.7500 0.6395 0.2415 0.264 Uiso 1 1 calc GR . . . .
C54 C 0.5869(4) 0.7688(3) 0.1911(7) 0.096(3) Uani 1 1 d D U . . .
H54A H 0.5676 0.7701 0.2389 0.116 Uiso 1 1 calc R . . . .
H54B H 0.5691 0.7891 0.1493 0.116 Uiso 1 1 calc R . . . .
C55 C 0.6480(5) 0.7788(4) 0.2188(11) 0.140(6) Uani 1 1 d D U . . .
H55A H 0.6653 0.7575 0.2589 0.168 Uiso 1 1 calc R . . . .
H55B H 0.6665 0.7771 0.1702 0.168 Uiso 1 1 calc R . . . .
C56 C 0.6603(7) 0.8199(5) 0.2578(12) 0.164(7) Uani 1 1 d D U . . .
H56A H 0.6982 0.8286 0.2523 0.246 Uiso 1 1 calc GR . . . .
H56B H 0.6582 0.8182 0.3166 0.246 Uiso 1 1 calc GR . . . .
H56C H 0.6325 0.8399 0.2302 0.246 Uiso 1 1 calc GR . . . .
C95B C 0.8590(12) 0.5656(6) 0.1889(10) 0.103(8) Uani 0.363(8) 1 d D U P A 2
H95C H 0.8999 0.5702 0.1921 0.123 Uiso 0.363(8) 1 calc R . P A 2
H95D H 0.8458 0.5858 0.2260 0.123 Uiso 0.363(8) 1 calc R . P A 2
C255 C 0.8200(13) 0.5214(10) 0.5289(16) 0.132(4) Uani 0.435(15) 1 d D U P B 2
H25A H 0.8008 0.5398 0.5628 0.159 Uiso 0.435(15) 1 calc R . P B 2
H25B H 0.8468 0.5040 0.5672 0.159 Uiso 0.435(15) 1 calc R . P B 2
C254 C 0.8520(6) 0.5470(4) 0.4788(10) 0.131(3) Uani 0.435(15) 1 d D U P B 2
H25C H 0.8750 0.5281 0.4518 0.157 Uiso 0.435(15) 1 calc R . P B 2
H25D H 0.8242 0.5600 0.4341 0.157 Uiso 0.435(15) 1 calc R . P B 2
C256 C 0.7771(14) 0.4945(12) 0.477(2) 0.145(7) Uani 0.435(15) 1 d D U P B 2
H25E H 0.7574 0.4784 0.5132 0.217 Uiso 0.435(15) 1 calc R . P B 2
H25F H 0.7499 0.5115 0.4399 0.217 Uiso 0.435(15) 1 calc R . P B 2
H25G H 0.7959 0.4758 0.4444 0.217 Uiso 0.435(15) 1 calc R . P B 2

loop_
_atom_site_aniso_label
_atom_site_aniso_U_11
_atom_site_aniso_U_22
_atom_site_aniso_U_33
_atom_site_aniso_U_23
_atom_site_aniso_U_13
_atom_site_aniso_U_12
I201 0.1127(5) 0.0889(4) 0.0659(4) 0.0072(3) 0.0149(4) 0.0033(4)
I203 0.2050(11) 0.1017(6) 0.1041(6) -0.0148(5) 0.0608(7) 0.0269(6)
I202 0.0964(5) 0.0839(4) 0.0620(3) -0.0030(3) 0.0146(3) -0.0004(3)
I204 0.1821(9) 0.0746(4) 0.0901(5) -0.0154(4) 0.0353(5) -0.0338(5)
Cl11 0.234(9) 0.161(6) 0.232(9) -0.040(6) 0.154(8) -0.059(6)
Cl12 0.209(9) 0.167(8) 0.250(11) -0.020(8) 0.002(8) 0.019(7)
C95A 0.26(3) 0.171(13) 0.260(19) -0.043(12) 0.051(17) -0.004(15)
Cl7 0.189(4) 0.130(3) 0.119(3) -0.020(2) -0.017(3) 0.031(3)
Cl8 0.129(3) 0.112(2) 0.120(2) 0.0122(19) 0.006(2) 0.0043(19)
C93 0.129(9) 0.087(7) 0.124(7) 0.007(6) 0.023(6) -0.011(6)
Cl9 0.310(8) 0.106(3) 0.379(11) 0.019(5) 0.116(8) 0.014(4)
Cl10 0.206(4) 0.130(3) 0.140(3) -0.020(3) -0.016(3) 0.046(3)
C94 0.260(15) 0.151(10) 0.182(18) 0.007(10) 0.019(13) 0.027(9)
Cl14 0.124(8) 0.184(11) 0.102(6) 0.020(6) 0.003(5) -0.025(7)
Cl13 0.173(11) 0.151(10) 0.143(9) 0.035(8) -0.012(8) -0.029(9)
Cl1 0.239(6) 0.257(7) 0.130(3) -0.029(4) 0.054(4) -0.053(5)
Cl2 0.342(9) 0.167(5) 0.296(9) 0.044(6) 0.090(8) 0.033(6)
C90 0.267(18) 0.187(13) 0.196(16) 0.032(12) 0.108(14) 0.005(13)
Cl3 0.172(4) 0.136(4) 0.301(8) -0.022(4) 0.039(5) 0.003(3)
Cl4 0.342(7) 0.098(2) 0.151(3) -0.038(2) 0.128(4) -0.056(3)
C91 0.173(10) 0.088(7) 0.129(10) -0.006(7) 0.045(8) -0.022(7)
Cl5 0.155(3) 0.141(3) 0.126(3) -0.002(2) 0.009(2) -0.042(3)
Cl6 0.258(7) 0.165(5) 0.285(8) 0.005(5) 0.017(6) -0.052(5)
C92 0.243(16) 0.141(10) 0.221(18) 0.004(10) -0.074(15) -0.071(10)
O141 0.117(5) 0.090(4) 0.067(4) -0.015(3) 0.033(3) -0.016(4)
O145 0.109(4) 0.071(3) 0.075(4) -0.010(3) 0.011(3) 0.003(3)
O149 0.121(5) 0.082(4) 0.077(4) -0.004(3) 0.012(4) 0.005(4)
O153 0.105(4) 0.095(4) 0.078(4) -0.006(3) 0.020(3) -0.012(3)
N101 0.103(5) 0.071(4) 0.063(4) -0.004(3) 0.016(3) -0.005(3)
N103 0.099(5) 0.070(4) 0.065(4) 0.000(3) 0.015(3) -0.004(3)
N107 0.108(5) 0.065(4) 0.070(4) -0.002(3) 0.018(4) -0.008(3)
N109 0.139(7) 0.079(4) 0.088(5) 0.006(4) -0.002(5) -0.009(4)
C102 0.103(6) 0.069(5) 0.063(4) -0.005(4) 0.014(4) -0.006(4)
C104 0.106(6) 0.069(5) 0.070(5) -0.005(4) 0.022(4) -0.005(4)
C105 0.113(7) 0.086(6) 0.066(4) -0.010(4) 0.018(4) -0.018(5)
C106 0.105(6) 0.103(7) 0.085(7) -0.007(6) 0.022(5) -0.022(6)
C108 0.124(7) 0.070(4) 0.080(5) -0.001(4) 0.012(5) -0.012(4)
C110 0.121(7) 0.071(5) 0.092(6) -0.005(4) 0.005(5) 0.000(4)
C111 0.119(7) 0.073(5) 0.090(6) -0.005(4) 0.010(5) -0.005(4)
C112 0.233(15) 0.080(6) 0.105(8) 0.013(6) -0.023(9) -0.022(7)
C113 0.101(6) 0.066(4) 0.058(4) -0.003(3) 0.015(4) -0.004(4)
C114 0.100(6) 0.066(4) 0.055(4) 0.005(3) 0.009(4) 0.004(4)
C115 0.104(6) 0.072(4) 0.058(4) -0.005(3) 0.017(4) -0.004(4)
C116 0.108(6) 0.077(4) 0.060(4) -0.004(4) 0.018(4) -0.005(4)
C117 0.110(6) 0.076(4) 0.065(4) -0.013(4) 0.015(4) -0.012(4)
C118 0.113(6) 0.079(5) 0.067(5) -0.011(4) 0.021(5) -0.013(4)
C119 0.112(7) 0.072(5) 0.063(4) -0.002(3) 0.017(4) -0.004(4)
C120 0.100(6) 0.096(7) 0.087(5) -0.002(5) 0.005(4) 0.004(5)
C121 0.107(6) 0.078(5) 0.066(5) -0.006(4) -0.002(4) -0.007(4)
C122 0.106(5) 0.070(5) 0.058(4) 0.000(3) 0.006(4) -0.008(4)
C123 0.102(5) 0.063(4) 0.055(4) -0.009(3) 0.010(3) -0.005(4)
C124 0.113(5) 0.066(5) 0.057(4) -0.004(3) 0.016(4) -0.009(4)
C125 0.117(6) 0.079(6) 0.071(5) -0.004(4) 0.009(4) -0.006(5)
C126 0.125(7) 0.068(4) 0.065(5) -0.003(4) 0.011(5) -0.006(4)
C127 0.109(6) 0.062(4) 0.079(5) -0.001(3) 0.019(4) -0.013(4)
C128 0.111(6) 0.063(4) 0.075(4) -0.005(4) 0.020(4) -0.014(4)
C129 0.106(7) 0.072(4) 0.080(5) -0.003(3) 0.014(4) -0.008(4)
C130 0.107(6) 0.071(4) 0.068(4) -0.001(3) 0.026(4) -0.007(4)
C131 0.124(7) 0.062(4) 0.070(4) -0.003(3) 0.024(4) -0.001(4)
C132 0.113(7) 0.067(4) 0.067(4) -0.002(3) 0.025(4) -0.011(4)
C133 0.115(7) 0.068(5) 0.083(5) -0.005(4) 0.007(4) 0.001(5)
C134 0.136(8) 0.108(8) 0.106(6) -0.009(6) 0.029(5) 0.013(6)
C135 0.127(7) 0.091(7) 0.097(6) -0.014(5) 0.033(5) 0.000(5)
C136 0.116(6) 0.063(4) 0.079(4) -0.019(4) 0.020(4) -0.013(4)
C137 0.103(5) 0.051(4) 0.078(4) -0.014(3) 0.014(4) -0.009(4)
C138 0.118(6) 0.061(5) 0.084(4) -0.017(4) 0.009(4) -0.005(4)
C139 0.126(7) 0.090(7) 0.085(6) -0.005(5) 0.018(5) 0.012(5)
C140 0.125(7) 0.073(5) 0.074(5) -0.018(4) 0.030(5) -0.017(4)
C142 0.121(7) 0.116(7) 0.099(7) -0.031(6) 0.032(5) -0.011(5)
C143 0.163(10) 0.123(8) 0.107(9) -0.033(7) 0.023(8) 0.011(7)
C144 0.177(12) 0.156(13) 0.179(15) -0.064(12) -0.007(10) 0.035(10)
C146 0.115(7) 0.080(5) 0.080(6) -0.007(5) 0.015(5) 0.010(5)
C147 0.125(7) 0.084(6) 0.093(7) -0.003(5) 0.025(6) 0.013(5)
C148 0.128(10) 0.103(7) 0.164(13) -0.014(8) 0.031(9) 0.016(7)
C150 0.133(7) 0.117(9) 0.095(7) 0.001(6) 0.022(5) 0.011(6)
C151 0.138(8) 0.142(11) 0.108(8) -0.001(8) 0.005(7) 0.027(8)
C152 0.140(9) 0.191(17) 0.141(13) -0.014(12) 0.012(9) 0.040(10)
C154 0.129(4) 0.127(4) 0.134(5) -0.011(4) 0.020(4) -0.024(4)
C155 0.130(5) 0.132(6) 0.140(6) -0.008(5) 0.020(5) -0.019(5)
C156 0.149(10) 0.156(10) 0.163(11) -0.014(9) 0.015(9) -0.034(9)
O41 0.102(4) 0.093(4) 0.070(3) -0.004(3) 0.023(3) 0.003(4)
O45 0.106(4) 0.080(4) 0.083(4) -0.015(3) 0.015(3) 0.014(3)
O49 0.122(5) 0.078(4) 0.081(4) -0.004(3) 0.029(4) 0.001(4)
O53 0.103(4) 0.081(4) 0.069(4) -0.006(3) 0.025(3) -0.012(3)
N1 0.108(5) 0.067(4) 0.069(3) -0.001(3) 0.023(3) 0.000(3)
N3 0.122(6) 0.097(5) 0.071(4) 0.003(4) 0.025(4) 0.009(4)
N7 0.157(7) 0.074(4) 0.091(5) -0.003(4) 0.045(5) -0.003(4)
N9 0.227(11) 0.085(5) 0.140(8) -0.006(5) 0.105(8) -0.012(6)
C2 0.104(6) 0.086(5) 0.062(4) 0.001(4) 0.028(4) 0.001(4)
C4 0.133(8) 0.091(6) 0.068(5) -0.002(4) 0.021(5) 0.016(5)
C5 0.126(7) 0.075(5) 0.065(4) -0.002(4) 0.022(4) 0.012(5)
C6 0.125(7) 0.098(7) 0.084(7) 0.005(6) 0.008(6) 0.011(6)
C8 0.219(11) 0.078(5) 0.126(9) 0.010(6) 0.095(9) 0.011(6)
C10 0.216(11) 0.088(6) 0.154(11) -0.010(6) 0.107(10) -0.007(7)
C11 0.149(9) 0.089(6) 0.108(8) -0.013(5) 0.052(7) -0.004(5)
C12 0.29(2) 0.098(8) 0.204(15) 0.026(9) 0.168(15) 0.023(10)
C13 0.090(5) 0.069(4) 0.062(4) 0.004(3) 0.033(4) -0.003(4)
C14 0.094(6) 0.078(4) 0.065(4) -0.003(3) 0.024(4) -0.001(4)
C15 0.094(6) 0.077(4) 0.067(4) -0.005(3) 0.030(4) 0.008(4)
C16 0.091(5) 0.077(4) 0.069(4) 0.000(3) 0.034(4) -0.005(4)
C17 0.094(6) 0.073(4) 0.067(4) -0.002(3) 0.040(4) -0.006(4)
C18 0.102(6) 0.065(4) 0.071(4) 0.004(3) 0.029(4) -0.002(4)
C19 0.112(7) 0.076(5) 0.074(5) -0.003(4) 0.024(5) 0.014(4)
C20 0.117(7) 0.085(6) 0.091(5) 0.000(5) 0.022(5) 0.004(5)
C21 0.113(6) 0.080(6) 0.088(5) 0.005(5) 0.029(4) 0.000(5)
C22 0.120(6) 0.074(5) 0.075(4) 0.001(4) 0.018(4) 0.005(5)
C23 0.107(5) 0.063(5) 0.077(4) -0.005(4) 0.016(4) 0.015(4)
C24 0.110(5) 0.069(5) 0.077(4) 0.007(4) 0.018(4) 0.007(4)
C25 0.111(6) 0.079(6) 0.079(5) 0.003(5) 0.014(4) -0.004(5)
C26 0.129(8) 0.085(6) 0.074(5) 0.003(4) 0.017(5) 0.012(5)
C27 0.128(7) 0.084(5) 0.069(5) 0.009(4) 0.021(5) 0.003(4)
C28 0.128(7) 0.085(5) 0.060(5) 0.007(4) 0.021(5) 0.004(5)
C29 0.114(7) 0.075(4) 0.056(4) 0.004(3) 0.014(4) 0.004(4)
C30 0.126(7) 0.079(4) 0.068(5) 0.002(4) 0.022(5) 0.004(4)
C31 0.124(7) 0.077(4) 0.067(5) 0.007(4) 0.015(4) 0.008(4)
C32 0.143(8) 0.074(5) 0.074(5) 0.010(4) 0.028(5) 0.004(5)
C33 0.114(7) 0.076(4) 0.060(4) -0.003(3) 0.026(4) 0.005(4)
C34 0.106(7) 0.107(7) 0.080(5) 0.005(5) 0.025(4) -0.013(5)
C35 0.104(6) 0.083(6) 0.067(5) -0.001(4) 0.023(4) -0.002(4)
C36 0.097(5) 0.065(4) 0.063(4) -0.006(3) 0.027(3) -0.002(4)
C37 0.099(5) 0.069(5) 0.060(4) -0.006(3) 0.027(3) -0.007(4)
C38 0.104(5) 0.061(4) 0.059(4) -0.007(3) 0.030(4) 0.002(4)
C39 0.105(6) 0.082(6) 0.060(4) 0.003(4) 0.029(4) -0.007(4)
C40 0.107(7) 0.074(5) 0.061(4) -0.002(3) 0.027(4) 0.002(4)
C42 0.112(6) 0.145(9) 0.086(7) -0.001(7) 0.022(5) 0.000(5)
C43 0.125(8) 0.154(10) 0.101(9) -0.014(8) 0.027(7) -0.013(7)
C44 0.112(8) 0.180(16) 0.21(2) -0.027(14) 0.035(9) -0.017(8)
C46 0.132(7) 0.098(7) 0.103(8) -0.024(6) 0.013(6) 0.031(6)
C47 0.122(8) 0.167(13) 0.211(18) -0.061(13) 0.012(8) 0.044(8)
C48 0.185(14) 0.201(17) 0.25(2) -0.072(17) 0.049(14) 0.065(12)
C50 0.143(7) 0.136(9) 0.101(8) -0.008(7) 0.030(6) -0.011(6)
C51 0.164(9) 0.162(12) 0.130(12) -0.031(10) 0.007(8) 0.019(8)
C52 0.150(10) 0.211(19) 0.163(15) -0.061(14) 0.025(9) 0.001(10)
C54 0.112(7) 0.090(6) 0.095(7) -0.022(5) 0.038(6) -0.021(5)
C55 0.103(7) 0.146(10) 0.180(14) -0.075(10) 0.053(7) -0.035(6)
C56 0.160(13) 0.156(11) 0.181(16) -0.073(11) 0.049(12) -0.040(9)
C95B 0.083(17) 0.141(15) 0.087(11) 0.007(10) 0.024(11) 0.001(12)
C255 0.130(6) 0.130(6) 0.135(6) -0.007(5) 0.022(5) -0.020(5)
C254 0.129(4) 0.127(4) 0.134(5) -0.011(4) 0.020(4) -0.024(4)
C256 0.139(10) 0.143(11) 0.149(12) -0.012(9) 0.019(9) -0.028(9)

loop_
_atom_type_symbol
_atom_type_description
_atom_type_scat_dispersion_real
_atom_type_scat_dispersion_imag
_atom_type_scat_source
C C 0.0181 0.0091 'International Tables Vol C Tables 4.2.6.8 and 6.1.1.4'
H H 0.0000 0.0000 'International Tables Vol C Tables 4.2.6.8 and 6.1.1.4'
Cl Cl 0.3639 0.7018 'International Tables Vol C Tables 4.2.6.8 and 6.1.1.4'
I I -0.3257 6.8362 'International Tables Vol C Tables 4.2.6.8 and 6.1.1.4'
N N 0.0311 0.0180 'International Tables Vol C Tables 4.2.6.8 and 6.1.1.4'
O O 0.0492 0.0322 'International Tables Vol C Tables 4.2.6.8 and 6.1.1.4'

loop_
_exptl_crystal_face_index_h
_exptl_crystal_face_index_k
_exptl_crystal_face_index_l
_exptl_crystal_face_perp_dist
-1 -1 -10 0.2382
1 -21 0 0.0286
-1 21 0 0.0317
4 8 -10 0.2255
15 -1 0 0.0390
-5 -8 10 0.2021
-15 1 -1 0.0482

loop_
_geom_angle_atom_site_label_1
_geom_angle_atom_site_label_2
_geom_angle_atom_site_label_3
_geom_angle
Cl11 C95A Cl12 111.3(11)
Cl7 C93 Cl8 112.8(6)
Cl9 C94 Cl10 110.1(7)
Cl2 C90 Cl1 111.4(9)
Cl4 C91 Cl3 111.0(7)
Cl6 C92 Cl5 121.8(8)
C116 O141 C142 114.3(8)
C123 O145 C146 111.6(7)
C130 O149 C150 110.8(8)
C137 O153 C154 113.5(9)
C137 O153 C254 113.5(9)
C102 N101 C105 106.7(9)
C102 N101 C113 126.2(8)
C105 N101 C113 127.1(9)
C102 N103 C104 107.1(9)
C102 N103 C106 126.8(8)
C104 N103 C106 126.1(9)
C108 N107 C111 106.5(9)
C108 N107 C127 124.7(9)
C111 N107 C127 128.8(8)
C108 N109 C110 108.4(10)
C108 N109 C112 126.2(11)
C110 N109 C112 125.4(10)
N101 C102 N103 109.9(8)
C105 C104 N103 107.8(9)
C104 C105 N101 108.5(9)
N109 C108 N107 109.5(10)
C111 C110 N109 107.3(10)
C110 C111 N107 108.3(10)
C114 C113 N101 117.7(9)
C118 C113 N101 120.7(9)
C118 C113 C114 121.5(10)
C115 C114 C113 118.8(9)
C114 C115 C116 120.3(9)
C114 C115 C119 122.8(9)
C116 C115 C119 116.8(9)
O141 C116 C115 120.6(9)
C117 C116 O141 118.8(9)
C117 C116 C115 120.5(10)
C116 C117 C118 116.9(10)
C116 C117 C140 120.7(10)
C118 C117 C140 122.3(9)
C113 C118 C117 121.3(9)
C124 C119 C115 109.5(8)
C121 C120 C125 119.8(12)
C122 C121 C120 120.9(10)
C121 C122 C123 119.9(11)
C121 C122 C126 120.1(9)
C123 C122 C126 120.0(10)
O145 C123 C122 120.1(10)
C124 C123 O145 119.8(9)
C124 C123 C122 120.0(10)
C123 C124 C119 121.9(10)
C123 C124 C125 119.6(10)
C125 C124 C119 118.4(10)
C120 C125 C124 119.6(12)
C122 C126 C131 108.8(9)
C128 C127 N107 120.8(9)
C128 C127 C132 121.9(10)
C132 C127 N107 117.3(9)
C127 C128 C129 118.9(9)
C128 C129 C130 119.6(9)
C128 C129 C133 120.3(9)
C130 C129 C133 119.9(9)
O149 C130 C129 119.7(9)
O149 C130 C131 119.3(9)
C129 C130 C131 120.7(10)
C130 C131 C126 119.6(9)
C132 C131 C126 119.8(9)
C132 C131 C130 120.0(9)
C131 C132 C127 118.7(9)
C129 C133 C138 111.1(9)
C139 C134 C135 116.5(14)
C136 C135 C134 123.7(13)
C135 C136 C137 116.8(11)
C135 C136 C140 120.8(11)
C137 C136 C140 122.4(11)
O153 C137 C136 118.3(10)
O153 C137 C138 119.6(11)
C138 C137 C136 122.1(11)
C137 C138 C133 123.1(11)
C139 C138 C133 119.5(10)
C139 C138 C137 117.2(12)
C134 C139 C138 123.8(12)
C117 C140 C136 109.4(8)
O141 C142 C143 113.0(10)
C142 C143 C144 114.7(12)
O145 C146 C147 108.9(8)
C146 C147 C148 111.6(9)
O149 C150 C151 109.1(9)
C152 C151 C150 111.5(12)
O153 C154 C155 111.4(13)
C154 C155 C156 105.6(18)
C16 O41 C42 119.0(8)
C23 O45 C46 114.1(8)
C30 O49 C50 119.3(9)
C37 O53 C54 112.7(7)
C2 N1 C5 108.5(8)
C2 N1 C13 124.5(8)
C5 N1 C13 127.0(9)
C2 N3 C4 108.1(10)
C2 N3 C6 126.2(10)
C4 N3 C6 125.5(9)
C8 N7 C27 124.9(12)
C11 N7 C8 108.0(12)
C11 N7 C27 127.1(11)
C8 N9 C10 107.7(13)
C8 N9 C12 123.0(14)
C10 N9 C12 129.3(15)
N3 C2 N1 109.1(10)
C5 C4 N3 107.6(9)
C4 C5 N1 106.8(9)
N9 C8 N7 109.3(13)
N9 C10 C11 109.0(15)
N7 C11 C10 105.7(13)
C14 C13 N1 117.3(8)
C18 C13 N1 120.9(9)
C18 C13 C14 121.8(9)
C15 C14 C13 119.4(9)
C14 C15 C16 118.4(9)
C14 C15 C19 120.2(9)
C16 C15 C19 121.0(9)
O41 C16 C15 119.7(9)
O41 C16 C17 118.9(9)
C17 C16 C15 121.2(9)
C16 C17 C40 118.8(9)
C18 C17 C16 118.7(9)
C18 C17 C40 122.2(9)
C13 C18 C17 120.1(9)
C15 C19 C24 108.7(8)
C21 C20 C25 118.3(12)
C20 C21 C22 122.8(12)
C21 C22 C23 118.7(10)
C21 C22 C26 121.7(11)
C23 C22 C26 119.6(11)
O45 C23 C22 121.1(9)
O45 C23 C24 119.9(11)
C24 C23 C22 119.0(11)
C23 C24 C19 121.3(11)
C25 C24 C19 117.6(10)
C25 C24 C23 121.0(11)
C24 C25 C20 120.0(11)
C22 C26 C31 109.6(9)
C28 C27 N7 117.0(11)
C32 C27 N7 121.8(10)
C32 C27 C28 121.2(12)
C27 C28 C29 119.4(11)
C28 C29 C33 119.6(10)
C30 C29 C28 117.9(10)
C30 C29 C33 122.1(10)
O49 C30 C29 119.3(10)
O49 C30 C31 119.6(10)
C29 C30 C31 120.9(11)
C30 C31 C26 116.8(10)
C32 C31 C26 122.5(10)
C32 C31 C30 119.7(11)
C31 C32 C27 120.7(11)
C29 C33 C38 107.2(8)
C39 C34 C35 120.3(11)
C36 C35 C34 119.3(10)
C35 C36 C37 120.1(10)
C35 C36 C40 117.5(9)
C37 C36 C40 121.8(9)
C36 C37 O53 121.3(9)
C36 C37 C38 120.8(10)
C38 C37 O53 117.9(8)
C37 C38 C33 122.3(9)
C39 C38 C33 118.9(9)
C39 C38 C37 118.7(9)
C34 C39 C38 120.6(10)
C17 C40 C36 109.5(8)
O41 C42 C43 110.6(10)
C42 C43 C44 108.9(12)
O45 C46 C47 107.6(9)
C48 C47 C46 111.7(13)
O49 C50 C51 110.7(11)
C50 C51 C52 111.8(13)
O53 C54 C55 109.3(8)
C56 C55 C54 115.5(11)
Cl13 C95B Cl14 113.1(12)
C254 C255 C256 113(2)
O153 C254 C255 119.4(15)

loop_
_geom_bond_atom_site_label_1
_geom_bond_atom_site_label_2
_geom_bond_distance
Cl11 C95A 1.700(9)
Cl12 C95A 1.717(9)
Cl7 C93 1.715(7)
Cl8 C93 1.716(7)
Cl9 C94 1.706(8)
Cl10 C94 1.718(8)
Cl14 C95B 1.703(8)
Cl13 C95B 1.701(8)
Cl1 C90 1.700(8)
Cl2 C90 1.690(8)
Cl3 C91 1.723(8)
Cl4 C91 1.714(7)
Cl5 C92 1.713(8)
Cl6 C92 1.703(7)
O141 C116 1.399(12)
O141 C142 1.442(8)
O145 C123 1.384(12)
O145 C146 1.436(7)
O149 C130 1.353(12)
O149 C150 1.442(8)
O153 C137 1.363(12)
O153 C154 1.441(7)
O153 C254 1.441(7)
N101 C102 1.343(12)
N101 C105 1.382(12)
N101 C113 1.412(12)
N103 C102 1.344(12)
N103 C104 1.381(12)
N103 C106 1.464(13)
N107 C108 1.337(12)
N107 C111 1.385(13)
N107 C127 1.426(12)
N109 C108 1.315(13)
N109 C110 1.372(14)
N109 C112 1.483(14)
C104 C105 1.341(14)
C110 C111 1.323(14)
C113 C114 1.399(13)
C113 C118 1.361(13)
C114 C115 1.365(14)
C115 C116 1.430(14)
C115 C119 1.544(13)
C116 C117 1.394(14)
C117 C118 1.424(14)
C117 C140 1.515(14)
C119 C124 1.522(13)
C120 C121 1.369(16)
C120 C125 1.394(15)
C121 C122 1.349(15)
C122 C123 1.411(13)
C122 C126 1.511(15)
C123 C124 1.359(14)
C124 C125 1.394(15)
C126 C131 1.536(13)
C127 C128 1.384(13)
C127 C132 1.406(13)
C128 C129 1.396(14)
C129 C130 1.397(14)
C129 C133 1.509(13)
C130 C131 1.399(13)
C131 C132 1.383(14)
C133 C138 1.514(16)
C134 C135 1.396(17)
C134 C139 1.360(17)
C135 C136 1.380(16)
C136 C137 1.398(15)
C136 C140 1.516(14)
C137 C138 1.392(14)
C138 C139 1.391(16)
C142 C143 1.491(8)
C143 C144 1.492(8)
C146 C147 1.491(8)
C147 C148 1.501(8)
C150 C151 1.489(8)
C151 C152 1.488(8)
C154 C155 1.481(8)
C155 C156 1.491(9)
O41 C16 1.378(11)
O41 C42 1.446(8)
O45 C23 1.369(13)
O45 C46 1.440(7)
O49 C30 1.361(13)
O49 C50 1.436(8)
O53 C37 1.410(12)
O53 C54 1.434(7)
N1 C2 1.351(13)
N1 C5 1.381(12)
N1 C13 1.427(12)
N3 C2 1.323(13)
N3 C4 1.397(14)
N3 C6 1.479(14)
N7 C8 1.356(15)
N7 C11 1.330(15)
N7 C27 1.436(15)
N9 C8 1.310(17)
N9 C10 1.320(18)
N9 C12 1.426(17)
C4 C5 1.358(14)
C10 C11 1.382(18)
C13 C14 1.413(13)
C13 C18 1.363(13)
C14 C15 1.379(13)
C15 C16 1.420(13)
C15 C19 1.515(13)
C16 C17 1.403(13)
C17 C18 1.393(14)
C17 C40 1.508(12)
C19 C24 1.536(15)
C20 C21 1.329(15)
C20 C25 1.436(16)
C21 C22 1.396(15)
C22 C23 1.409(15)
C22 C26 1.514(14)
C23 C24 1.383(14)
C24 C25 1.364(15)
C26 C31 1.602(15)
C27 C28 1.397(15)
C27 C32 1.369(15)
C28 C29 1.424(15)
C29 C30 1.385(14)
C29 C33 1.500(13)
C30 C31 1.424(15)
C31 C32 1.353(15)
C33 C38 1.561(13)
C34 C35 1.419(15)
C34 C39 1.342(14)
C35 C36 1.359(14)
C36 C37 1.367(13)
C36 C40 1.545(13)
C37 C38 1.395(13)
C38 C39 1.387(14)
C42 C43 1.480(8)
C43 C44 1.506(8)
C46 C47 1.502(8)
C47 C48 1.495(8)
C50 C51 1.469(8)
C51 C52 1.491(8)
C54 C55 1.494(8)
C55 C56 1.485(8)
C255 C254 1.487(8)
C255 C256 1.491(9)

loop_
_exptl_oxdiff_crystal_face_indexfrac_h
_exptl_oxdiff_crystal_face_indexfrac_k
_exptl_oxdiff_crystal_face_indexfrac_l
_exptl_oxdiff_crystal_face_x
_exptl_oxdiff_crystal_face_y
_exptl_oxdiff_crystal_face_z
-0.8073 -1.0259 -10.3520 -0.4398 -0.0363 0.8974
1.0563 -21.0623 -0.0532 -0.9098 -0.0717 -0.4088
-1.0203 21.0554 0.4830 0.9259 0.0731 0.3706
4.1273 8.3287 -9.7620 -0.0275 0.3346 0.9420
15.3724 -0.8385 -0.0412 -0.0762 0.9623 -0.2613
-4.9925 -8.2286 9.7040 0.0318 -0.3883 -0.9210
-15.1846 1.3069 -0.5049 0.0749 -0.9462 0.3147

loop_
_smtbx_masks_void_nr
_smtbx_masks_void_average_x
_smtbx_masks_void_average_y
_smtbx_masks_void_average_z
_smtbx_masks_void_volume
_smtbx_masks_void_count_electrons
1 -0.232 0.049 0.144 376.7 119.0
2 -0.232 0.451 0.644 376.7 107.7
3 0.232 0.549 0.356 376.7 121.1
4 0.232 0.951 -0.144 376.7 109.8
